data_1507503
loop_
_publ_author_name
'Mandel, Sarah M.'
'Krause Bauer, Jeanette A.'
'Gudmundsdottir, Anna D.'

_publ_section_title
;
 Photolysis of \a-Azidoacetophenones:&#x2009; Trapping of Triplet Alkyl
 Nitrenes in Solution
;
_journal_issue 4
_journal_name_full 'Organic Letters'
_journal_page_first 523
_journal_paper_doi 10.1021/ol0068750
_journal_volume 3
_journal_year 2001
_chemical_formula_sum 'C15 H13 N O2'
_chemical_formula_weight 239.26
_chemical_name_common \a-benzamidoacetophenone
_chemical_name_systematic
; 
 ? 
;
_space_group_IT_number 14
_symmetry_cell_setting monoclinic
_symmetry_space_group_name_Hall '-P 2ybc'
_symmetry_space_group_name_H-M 'P 1 21/c 1'
_atom_sites_solution_hydrogens mixed
_atom_sites_solution_primary direct
_atom_sites_solution_secondary difmap
_audit_creation_method SHELXL
_cell_angle_alpha 90.00
_cell_angle_beta 99.449(2)
_cell_angle_gamma 90.00
_cell_formula_units_Z 4
_cell_length_a 13.0629(15)
_cell_length_b 5.3745(6)
_cell_length_c 17.450(2)
_cell_measurement_reflns_used 1707
_cell_measurement_temperature 296(2)
_cell_measurement_theta_max 28.30
_cell_measurement_theta_min 2.37
_cell_volume 1208.5(2)
_computing_cell_refinement 'SMART v5.054'
_computing_data_collection 'SMART v5.054'
_computing_data_reduction 'SAINT v5.A06'
_computing_molecular_graphics 'SHELXTL v5.03'
_computing_publication_material 'SHELXTL v5.03'
_computing_structure_refinement 'SHELXTL v5.03'
_computing_structure_solution 'SHELXTL v5.03'
_diffrn_ambient_temperature 296(2)
_diffrn_detector_area_resol_mean 0.75
_diffrn_measurement_device_type 'SMART 1K CCD'
_diffrn_measurement_method '\w scans'
_diffrn_radiation_monochromator graphite
_diffrn_radiation_source 'fine-focus sealed tube'
_diffrn_radiation_type MoK\a
_diffrn_radiation_wavelength 0.71073
_diffrn_reflns_av_R_equivalents 0.0629
_diffrn_reflns_av_sigmaI/netI 0.0665
_diffrn_reflns_limit_h_max 17
_diffrn_reflns_limit_h_min -15
_diffrn_reflns_limit_k_max 7
_diffrn_reflns_limit_k_min -5
_diffrn_reflns_limit_l_max 23
_diffrn_reflns_limit_l_min -22
_diffrn_reflns_number 7654
_diffrn_reflns_theta_max 28.30
_diffrn_reflns_theta_min 2.37
_exptl_absorpt_coefficient_mu 0.088
_exptl_absorpt_correction_T_max 0.9930
_exptl_absorpt_correction_T_min 0.9708
_exptl_absorpt_correction_type multi-scan
_exptl_absorpt_process_details 'SADABS (Sheldrick, 1996)'
_exptl_crystal_colour colorless
_exptl_crystal_density_diffrn 1.315
_exptl_crystal_density_meas ?
_exptl_crystal_description rod
_exptl_crystal_F_000 504
_exptl_crystal_size_max 0.34
_exptl_crystal_size_mid 0.14
_exptl_crystal_size_min 0.08
_refine_diff_density_max 0.178
_refine_diff_density_min -0.169
_refine_diff_density_rms 0.037
_refine_ls_extinction_coef 0.0024(16)
_refine_ls_extinction_expression Fc^*^=kFc[1+0.001xFc^2^\l^3^/sin(2\q)]^-1/4^
_refine_ls_extinction_method SHELXL
_refine_ls_goodness_of_fit_ref 1.155
_refine_ls_hydrogen_treatment constr
_refine_ls_matrix_type full
_refine_ls_number_parameters 164
_refine_ls_number_reflns 2984
_refine_ls_number_restraints 0
_refine_ls_restrained_S_all 1.000
_refine_ls_R_factor_all 0.1252
_refine_ls_R_factor_gt 0.0582
_refine_ls_shift/su_max 0.000
_refine_ls_shift/su_mean 0.000
_refine_ls_structure_factor_coef Fsqd
_refine_ls_weighting_details 'calc w=1/[\s^2^(Fo^2^)+(0.0635P)^2^+0.0087P] where P=(Fo^2^+2Fc^2^)/3'
_refine_ls_weighting_scheme calc
_refine_ls_wR_factor_gt 0.1213
_refine_ls_wR_factor_ref 0.1489
_reflns_number_gt 1551
_reflns_number_total 2984
_reflns_threshold_expression >2sigma(I)
_cod_data_source_file ol0068750.cif
_cod_data_source_block 3a
_cod_depositor_comments
;
The following automatic conversions were performed:

'_symmetry_cell_setting' value 'Monoclinic' changed to 'monoclinic'
according to /home/saulius/struct/CIF-dictionaries/cif_core.dic
dictionary named 'cif_core.dic' version 2.4.2 from 2011-04-26.

Automatic conversion script
Id: cif_fix_values 1715 2011-07-08 13:25:40Z adriana 

The following automatic conversions were performed:

'_exptl_crystal_density_meas' value 'not measured' was changed to '?'
- the value is perceived as not measured.

Automatic conversion script
Id: cif_fix_values 3008 2015-01-20 13:52:24Z robertas 
;
_cod_original_sg_symbol_H-M 'P 21/c'
_cod_database_code 1507503

loop_
_symmetry_equiv_pos_as_xyz
'x, y, z'
'-x, y+1/2, -z+1/2'
'-x, -y, -z'
'x, -y-1/2, z-1/2'

loop_
_atom_site_aniso_label
_atom_site_aniso_U_11
_atom_site_aniso_U_22
_atom_site_aniso_U_33
_atom_site_aniso_U_23
_atom_site_aniso_U_13
_atom_site_aniso_U_12
O1 0.0739(11) 0.0453(10) 0.0774(11) 0.0067(8) -0.0211(9) -0.0162(8)
O2 0.0544(9) 0.0479(10) 0.0691(10) 0.0070(8) -0.0105(7) -0.0064(7)
N1 0.0389(9) 0.0440(10) 0.0521(9) 0.0004(8) -0.0057(7) 0.0023(8)
C1 0.0394(11) 0.0357(11) 0.0420(10) -0.0033(9) 0.0014(8) 0.0032(8)
C2 0.0474(12) 0.0456(13) 0.0484(11) 0.0032(10) 0.0024(9) 0.0037(10)
C3 0.0511(13) 0.061(2) 0.0504(12) 0.0044(11) -0.0002(10) 0.0111(11)
C4 0.0439(12) 0.065(2) 0.0588(13) -0.0126(13) -0.0055(10) 0.0046(12)
C5 0.0494(13) 0.0516(14) 0.0686(14) -0.0047(12) 0.0002(11) -0.0052(11)
C6 0.0459(12) 0.0435(13) 0.0551(12) 0.0029(10) -0.0002(9) -0.0001(10)
C7 0.0450(11) 0.0368(12) 0.0456(11) -0.0034(9) 0.0029(9) 0.0029(10)
C8 0.0382(11) 0.0482(13) 0.0486(11) 0.0032(10) -0.0025(9) 0.0033(9)
C9 0.0414(11) 0.0467(14) 0.0422(11) 0.0003(10) 0.0018(8) -0.0001(10)
C10 0.0375(11) 0.0434(13) 0.0478(11) -0.0043(10) 0.0031(9) 0.0023(9)
C11 0.0494(13) 0.0470(14) 0.0725(14) 0.0026(12) 0.0023(11) 0.0000(11)
C12 0.0546(15) 0.054(2) 0.107(2) -0.004(2) 0.0037(14) -0.0141(12)
C13 0.0452(14) 0.075(2) 0.096(2) -0.016(2) -0.0143(13) -0.0038(14)
C14 0.0520(14) 0.072(2) 0.072(2) 0.0003(14) -0.0160(12) 0.0040(13)
C15 0.0469(13) 0.057(2) 0.0578(13) 0.0064(11) -0.0036(10) -0.0013(10)

loop_
_atom_site_label
_atom_site_type_symbol
_atom_site_fract_x
_atom_site_fract_y
_atom_site_fract_z
_atom_site_U_iso_or_equiv
_atom_site_thermal_displace_type
_atom_site_occupancy
_atom_site_calc_flag
_atom_site_refinement_flags
O1 O -0.04196(13) 0.1725(3) 0.38643(9) 0.0693(5) Uani 1 d .
O2 O -0.17853(11) 0.8715(3) 0.24072(8) 0.0595(5) Uani 1 d .
N1 N -0.13517(11) 0.4783(3) 0.27695(9) 0.0465(5) Uani 1 d .
H1 H -0.1589 0.2920 0.2787 0.056 Uiso 1 d .
C1 C 0.09881(14) 0.4299(4) 0.43895(10) 0.0397(5) Uani 1 d .
C2 C 0.1291(2) 0.2709(4) 0.50123(11) 0.0478(5) Uani 1 d .
H2 H 0.0901(2) 0.1292(4) 0.50680(11) 0.057 Uiso 1 calc R
C3 C 0.2164(2) 0.3207(4) 0.55482(13) 0.0551(6) Uani 1 d .
H3 H 0.2358(2) 0.2135(4) 0.59653(13) 0.066 Uiso 1 calc R
C4 C 0.2747(2) 0.5288(5) 0.54664(13) 0.0575(6) Uani 1 d .
H4 H 0.3335(2) 0.5624(5) 0.58294(13) 0.069 Uiso 1 calc R
C5 C 0.2465(2) 0.6877(4) 0.48510(13) 0.0576(6) Uani 1 d .
H5 H 0.2868(2) 0.8270(4) 0.47944(13) 0.069 Uiso 1 calc R
C6 C 0.1582(2) 0.6407(4) 0.43155(12) 0.0491(5) Uani 1 d .
H6 H 0.1385(2) 0.7502(4) 0.39052(12) 0.059 Uiso 1 calc R
C7 C 0.0033(2) 0.3690(4) 0.38292(11) 0.0430(5) Uani 1 d .
C8 C -0.03572(14) 0.5551(4) 0.32104(11) 0.0461(5) Uani 1 d .
H8A H -0.04338(14) 0.7156(4) 0.34483(11) 0.055 Uiso 1 calc R
H8B H 0.01448(14) 0.5727(4) 0.28615(11) 0.055 Uiso 1 calc R
C9 C -0.20149(15) 0.6483(4) 0.24124(11) 0.0440(5) Uani 1 d .
C10 C -0.30514(14) 0.5614(4) 0.20054(11) 0.0433(5) Uani 1 d .
C11 C -0.3542(2) 0.3498(4) 0.22207(14) 0.0572(6) Uani 1 d .
H11 H -0.3216(2) 0.2498(4) 0.26232(14) 0.069 Uiso 1 calc R
C12 C -0.4521(2) 0.2885(5) 0.1831(2) 0.0731(8) Uani 1 d .
H12 H -0.4858(2) 0.1484(5) 0.1979(2) 0.088 Uiso 1 calc R
C13 C -0.4998(2) 0.4331(5) 0.1228(2) 0.0748(8) Uani 1 d .
H13 H -0.5654(2) 0.3901(5) 0.0969(2) 0.090 Uiso 1 calc R
C14 C -0.4511(2) 0.6404(5) 0.10056(14) 0.0682(7) Uani 1 d .
H14 H -0.4831(2) 0.7368(5) 0.05919(14) 0.082 Uiso 1 calc R
C15 C -0.3549(2) 0.7052(5) 0.13965(12) 0.0554(6) Uani 1 d .
H15 H -0.3226(2) 0.8478(5) 0.12507(12) 0.066 Uiso 1 calc R

loop_
_atom_type_symbol
_atom_type_description
_atom_type_scat_dispersion_real
_atom_type_scat_dispersion_imag
_atom_type_scat_source
C C 0.0033 0.0016 'International Tables Vol C Tables 4.2.6.8 and 6.1.1.4'
H H 0.0000 0.0000 'International Tables Vol C Tables 4.2.6.8 and 6.1.1.4'
N N 0.0061 0.0033 'International Tables Vol C Tables 4.2.6.8 and 6.1.1.4'
O O 0.0106 0.0060 'International Tables Vol C Tables 4.2.6.8 and 6.1.1.4'

loop_
_geom_angle_atom_site_label_1
_geom_angle_atom_site_label_2
_geom_angle_atom_site_label_3
_geom_angle
_geom_angle_publ_flag
C9 N1 C8 120.3(2) y
C2 C1 C6 118.8(2) y
C2 C1 C7 118.6(2) y
C6 C1 C7 122.5(2) y
C3 C2 C1 120.7(2) y
C4 C3 C2 119.9(2) y
C3 C4 C5 120.3(2) y
C4 C5 C6 120.1(2) y
C5 C6 C1 120.1(2) y
O1 C7 C1 121.3(2) y
O1 C7 C8 120.3(2) y
C1 C7 C8 118.4(2) y
N1 C8 C7 111.1(2) y
O2 C9 N1 121.7(2) y
O2 C9 C10 120.1(2) y
N1 C9 C10 118.2(2) y
C15 C10 C11 119.0(2) y
C15 C10 C9 117.6(2) y
C11 C10 C9 123.3(2) y
C12 C11 C10 119.5(2) y
C13 C12 C11 120.5(2) y
C14 C13 C12 120.3(2) y
C13 C14 C15 119.7(2) y
C14 C15 C10 121.0(2) y

loop_
_geom_bond_atom_site_label_1
_geom_bond_atom_site_label_2
_geom_bond_distance
_geom_bond_publ_flag
O1 C7 1.217(2) y
O2 C9 1.237(2) y
N1 C9 1.340(2) y
N1 C8 1.457(2) y
C1 C2 1.388(3) y
C1 C6 1.391(3) y
C1 C7 1.489(3) y
C2 C3 1.376(3) y
C3 C4 1.374(3) y
C4 C5 1.374(3) y
C5 C6 1.383(3) y
C7 C8 1.499(3) y
C9 C10 1.497(3) y
C10 C15 1.386(3) y
C10 C11 1.387(3) y
C11 C12 1.387(3) y
C12 C13 1.373(4) y
C13 C14 1.370(4) y
C14 C15 1.372(3) y

loop_
_geom_hbond_atom_site_label_D
_geom_hbond_atom_site_label_H
_geom_hbond_atom_site_label_A
_geom_hbond_site_symmetry_A
_geom_hbond_distance_DH
_geom_hbond_distance_HA
_geom_hbond_distance_DA
_geom_hbond_angle_DHA
_geom_hbond_publ_flag
N1 H1 O2 1_545 1.05 2.36 3.352(2) 157.7 y
C8 H8A O1 1_565 0.97 2.56 3.514(3) 168.1 y
C8 H8B O2 2_545 0.87 2.51 3.310(2) 139.5 y

loop_
_geom_torsion_atom_site_label_1
_geom_torsion_atom_site_label_2
_geom_torsion_atom_site_label_3
_geom_torsion_atom_site_label_4
_geom_torsion
_geom_torsion_publ_flag
C6 C1 C2 C3 0.1(3) y
C7 C1 C2 C3 -179.5(2) y
C1 C2 C3 C4 -0.4(3) y
C2 C3 C4 C5 -0.1(3) y
C3 C4 C5 C6 0.9(3) y
C4 C5 C6 C1 -1.3(3) y
C2 C1 C6 C5 0.8(3) y
C7 C1 C6 C5 -179.7(2) y
C2 C1 C7 O1 -7.3(3) y
C6 C1 C7 O1 173.2(2) y
C2 C1 C7 C8 173.3(2) y
C6 C1 C7 C8 -6.3(3) y
C9 N1 C8 C7 154.3(2) y
O1 C7 C8 N1 6.8(3) y
C1 C7 C8 N1 -173.8(2) y
C8 N1 C9 O2 4.2(3) y
C8 N1 C9 C10 -176.5(2) y
O2 C9 C10 C15 25.1(3) y
N1 C9 C10 C15 -154.2(2) y
O2 C9 C10 C11 -153.2(2) y
N1 C9 C10 C11 27.5(3) y
C15 C10 C11 C12 -0.9(3) y
C9 C10 C11 C12 177.4(2) y
C10 C11 C12 C13 1.1(4) y
C11 C12 C13 C14 -0.2(4) y
C12 C13 C14 C15 -0.9(4) y
C13 C14 C15 C10 1.2(4) y
C11 C10 C15 C14 -0.3(3) y
C9 C10 C15 C14 -178.6(2) y

loop_
_cod_related_entry_id
_cod_related_entry_code
_cod_related_entry_database
1 227879 ChemSpider
